data_2022360
loop_
_publ_author_name
'Szczesio, Ma\/lgorzata'
'Gobis, Katarzyna'
'Korona-G\/lowniak, Izabela'
'Mazerant-Politowicz, Ida'
'Ziembicka, Dagmara'
'Foks, Henryk'
'G\/l\'owka, Marek'
'Olczak, Andrzej'

_publ_section_title
;
 Synthesis, structure and biological activity of four new
 picolinohydrazonamide derivatives
;
_journal_coeditor_code FM3063
_journal_issue 7
_journal_name_full 'Acta Crystallographica, Section C'
_journal_page_first 673
_journal_page_last 680
_journal_paper_doi 10.1107/S2053229620007822
_journal_volume 76
_journal_year 2020
_chemical_formula_iupac 'C11 H14 Cl N5 O S, C H4 O'
_chemical_formula_moiety 'C11 H14 Cl N5 O S, C H4 O'
_chemical_formula_sum 'C12 H18 Cl N5 O2 S'
_chemical_formula_weight 331.82
_chemical_name_common
;
6-Chloro-<i>N</i>'-(morpholine-4-carbonothioyl)picolinohydrazonamide
methanol monosolvate
;
_chemical_name_systematic
;
6-Chloro-<i>N</i>'-[(morpholin-4-yl)carbothioylamino]pyridine-2-carboximidamide
methanol monosolvate
;
_space_group_crystal_system monoclinic
_space_group_IT_number 14
_space_group_name_Hall '-P 2ybc'
_space_group_name_H-M_alt 'P 1 21/c 1'
_atom_sites_solution_hydrogens mixed
_atom_sites_solution_primary direct
_audit_creation_method SHELXL-2014
_cell_angle_alpha 90
_cell_angle_beta 98.7370(10)
_cell_angle_gamma 90
_cell_formula_units_Z 4
_cell_length_a 6.8829(2)
_cell_length_b 11.8924(3)
_cell_length_c 19.0594(5)
_cell_measurement_reflns_used 9914
_cell_measurement_temperature 100(2)
_cell_measurement_theta_max 72.350
_cell_measurement_theta_min 14.712
_cell_volume 1541.99(7)
_computing_cell_refinement
;
SAINT-Plus (Bruker, 2009)
;
_computing_data_collection
;
APEX2 (Bruker, 2009)
;
_computing_data_reduction
;
SAINT-Plus (Bruker, 2009)
;
_computing_molecular_graphics
;
PLATON (Spek, 2020) and Mercury (Macrae <i>et al.</i>,  2020)
;
_computing_publication_material
;
PLATON (Spek, 2020)
;
_computing_structure_refinement
;
SHELXL2014 (Sheldrick, 2015)
;
_computing_structure_solution
;
SHELXS97 (Sheldrick, 2008)
;
_diffrn_ambient_temperature 100(2)
_diffrn_measured_fraction_theta_full 0.997
_diffrn_measured_fraction_theta_max 0.996
_diffrn_measurement_device_type 'Bruker SMART APEXII CCD '
_diffrn_measurement_method '\w scan'
_diffrn_radiation_monochromator graphite
_diffrn_radiation_type CuK\a
_diffrn_radiation_wavelength 1.54178
_diffrn_reflns_av_R_equivalents 0.0219
_diffrn_reflns_av_unetI/netI 0.0131
_diffrn_reflns_limit_h_max 8
_diffrn_reflns_limit_h_min -8
_diffrn_reflns_limit_k_max 14
_diffrn_reflns_limit_k_min -14
_diffrn_reflns_limit_l_max 23
_diffrn_reflns_limit_l_min -23
_diffrn_reflns_number 20940
_diffrn_reflns_theta_full 67.679
_diffrn_reflns_theta_max 72.398
_diffrn_reflns_theta_min 4.397
_exptl_absorpt_coefficient_mu 3.573
_exptl_absorpt_correction_T_max 0.75
_exptl_absorpt_correction_T_min 0.45
_exptl_absorpt_correction_type multi-scan
_exptl_absorpt_process_details
;
(SADABS; Sheldrick, 2003)
;
_exptl_crystal_colour yellow
_exptl_crystal_density_diffrn 1.429
_exptl_crystal_description needle
_exptl_crystal_F_000 696
_exptl_crystal_size_max 0.903
_exptl_crystal_size_mid 0.196
_exptl_crystal_size_min 0.177
_refine_diff_density_max 0.306
_refine_diff_density_min -0.256
_refine_ls_extinction_coef .
_refine_ls_extinction_method none
_refine_ls_goodness_of_fit_ref 1.084
_refine_ls_hydrogen_treatment mixed
_refine_ls_matrix_type full
_refine_ls_number_parameters 207
_refine_ls_number_reflns 3044
_refine_ls_number_restraints 0
_refine_ls_restrained_S_all 1.084
_refine_ls_R_factor_all 0.0254
_refine_ls_R_factor_gt 0.0254
_refine_ls_shift/su_max 0.001
_refine_ls_shift/su_mean 0.000
_refine_ls_structure_factor_coef Fsqd
_refine_ls_weighting_details 'w=1/[\s^2^(Fo^2^)+(0.0357P)^2^+0.7351P] where P=(Fo^2^+2Fc^2^)/3'
_refine_ls_weighting_scheme calc
_refine_ls_wR_factor_gt 0.0688
_refine_ls_wR_factor_ref 0.0689
_reflns_number_gt 3036
_reflns_number_total 3044
_reflns_threshold_expression 'I > 2\s(I)'
_cod_data_source_file fm3063sup1.cif
_cod_data_source_block 4
_cod_depositor_comments 'Adding Fobs data.'
_cod_original_sg_symbol_H-M 'P 21/c'
_cod_database_code 2022360
_shelx_space_group_comment
;
The symmetry employed for this shelxl refinement is uniquely defined
by the following loop, which should always be used as a source of
symmetry information in preference to the above space-group names.
They are only intended as comments.
;
_shelx_estimated_absorpt_t_min 0.141
_shelx_estimated_absorpt_t_max 0.570
_shelxl_version_number 2.014

loop_
_space_group_symop_operation_xyz
'x, y, z'
'-x, y+1/2, -z+1/2'
'-x, -y, -z'
'x, -y-1/2, z-1/2'

loop_
_atom_site_type_symbol
_atom_site_label
_atom_site_fract_x
_atom_site_fract_y
_atom_site_fract_z
_atom_site_U_iso_or_equiv
_atom_site_adp_type
_atom_site_calc_flag
_atom_site_occupancy
_atom_site_disorder_assembly
_atom_site_disorder_group
C C1 0.24876(16) 0.46997(9) 0.26360(6) 0.0121(2) Uani d 1 . .
C C4 0.22193(16) 0.44387(10) 0.44313(6) 0.0115(2) Uani d 1 . .
C C22 0.30585(18) 0.43117(10) 0.14032(6) 0.0160(2) Uani d 1 . .
H H22A 0.4291 0.3906 0.1435 0.019 Uiso calc 1 . .
H H22B 0.3337 0.5109 0.1382 0.019 Uiso calc 1 . .
C C23 0.16976(19) 0.39584(10) 0.07396(6) 0.0175(3) Uani d 1 . .
H H23A 0.0512 0.4411 0.0689 0.021 Uiso calc 1 . .
H H23B 0.2337 0.4089 0.0327 0.021 Uiso calc 1 . .
C C25 0.02334(19) 0.25810(10) 0.13772(6) 0.0174(2) Uani d 1 . .
H H25A -0.0109 0.1791 0.1389 0.021 Uiso calc 1 . .
H H25B -0.0973 0.3014 0.1335 0.021 Uiso calc 1 . .
C C26 0.15393(19) 0.28920(10) 0.20618(6) 0.0163(2) Uani d 1 . .
H H26A 0.0835 0.2782 0.2460 0.020 Uiso calc 1 . .
H H26B 0.2695 0.2414 0.2130 0.020 Uiso calc 1 . .
C C41 0.26000(16) 0.52292(10) 0.50414(6) 0.0122(2) Uani d 1 . .
C C42 0.26582(17) 0.48853(10) 0.57407(6) 0.0155(2) Uani d 1 . .
H H42 0.2482 0.4134 0.5852 0.019 Uiso calc 1 . .
C C43 0.29883(18) 0.57000(11) 0.62711(6) 0.0179(2) Uani d 1 . .
H H43 0.3013 0.5499 0.6744 0.021 Uiso calc 1 . .
C C44 0.32789(17) 0.68068(11) 0.60927(6) 0.0174(2) Uani d 1 . .
H H44 0.3494 0.7368 0.6435 0.021 Uiso calc 1 . .
C C45 0.32330(17) 0.70397(10) 0.53745(6) 0.0152(2) Uani d 1 . .
Cl Cl45 0.36447(5) 0.84157(2) 0.51155(2) 0.02304(10) Uani d 1 . .
C C1M 0.2063(2) 0.07917(12) 0.34298(8) 0.0244(3) Uani d 1 . .
H H1M1 0.3128 0.1280 0.3361 0.037 Uiso calc 1 . .
H H1M2 0.1583 0.0413 0.2993 0.037 Uiso calc 1 . .
H H1M3 0.2518 0.0246 0.3788 0.037 Uiso calc 1 . .
N N2 0.21282(14) 0.41701(8) 0.32159(5) 0.0129(2) Uani d 1 . .
N N3 0.24055(14) 0.48499(8) 0.38071(5) 0.0122(2) Uani d 1 . .
N N4 0.17197(15) 0.33769(8) 0.45102(5) 0.0133(2) Uani d 1 . .
N N21 0.21286(15) 0.40710(8) 0.20268(5) 0.0144(2) Uani d 1 . .
N N46 0.29054(14) 0.63014(9) 0.48571(5) 0.0141(2) Uani d 1 . .
O O24 0.11880(14) 0.27914(7) 0.07720(4) 0.01854(19) Uani d 1 . .
O O1M 0.05224(14) 0.14354(8) 0.36480(5) 0.0205(2) Uani d 1 . .
S S1 0.32735(4) 0.60830(2) 0.26091(2) 0.01463(9) Uani d 1 . .
H H4A 0.153(2) 0.3113(14) 0.4923(9) 0.022(4) Uiso d 1 . .
H H4B 0.146(2) 0.2949(15) 0.4143(10) 0.025(4) Uiso d 1 . .
H H3 0.281(2) 0.5534(15) 0.3771(8) 0.022(4) Uiso d 1 . .
H H2M -0.038(3) 0.1421(17) 0.3352(11) 0.037(5) Uiso d 1 . .

loop_
_atom_site_aniso_label
_atom_site_aniso_U_11
_atom_site_aniso_U_22
_atom_site_aniso_U_33
_atom_site_aniso_U_12
_atom_site_aniso_U_13
_atom_site_aniso_U_23
C1 0.0135(5) 0.0114(5) 0.0111(5) -0.0002(4) 0.0006(4) -0.0001(4)
C4 0.0112(5) 0.0127(5) 0.0104(5) 0.0019(4) 0.0006(4) 0.0001(4)
C22 0.0230(6) 0.0145(6) 0.0115(5) -0.0036(5) 0.0059(4) -0.0003(4)
C23 0.0290(6) 0.0134(6) 0.0110(5) -0.0027(5) 0.0059(5) -0.0008(4)
C25 0.0255(6) 0.0159(6) 0.0118(5) -0.0059(5) 0.0054(5) -0.0028(4)
C26 0.0262(6) 0.0110(5) 0.0119(5) -0.0041(5) 0.0036(5) -0.0003(4)
C41 0.0113(5) 0.0134(5) 0.0116(5) 0.0013(4) 0.0009(4) -0.0020(4)
C42 0.0167(5) 0.0167(6) 0.0125(5) 0.0012(4) 0.0008(4) 0.0003(4)
C43 0.0191(6) 0.0239(6) 0.0100(5) 0.0029(5) 0.0006(4) -0.0020(5)
C44 0.0160(5) 0.0207(6) 0.0144(6) 0.0024(5) -0.0008(4) -0.0080(5)
C45 0.0143(5) 0.0134(5) 0.0172(6) 0.0010(4) 0.0003(4) -0.0025(4)
Cl45 0.03262(18) 0.01269(15) 0.02289(17) -0.00350(11) 0.00123(12) -0.00447(11)
C1M 0.0222(6) 0.0229(7) 0.0283(7) 0.0000(5) 0.0045(5) 0.0005(5)
N2 0.0190(5) 0.0108(4) 0.0084(4) -0.0012(4) 0.0012(4) -0.0016(4)
N3 0.0176(5) 0.0097(5) 0.0093(4) -0.0011(4) 0.0015(4) -0.0014(4)
N4 0.0205(5) 0.0112(5) 0.0078(5) -0.0005(4) 0.0013(4) -0.0003(4)
N21 0.0234(5) 0.0113(5) 0.0089(5) -0.0050(4) 0.0037(4) -0.0004(4)
N46 0.0151(5) 0.0138(5) 0.0130(5) 0.0009(4) 0.0011(4) -0.0019(4)
O24 0.0317(5) 0.0141(4) 0.0112(4) -0.0053(3) 0.0076(3) -0.0039(3)
O1M 0.0224(5) 0.0186(4) 0.0197(5) -0.0013(4) 0.0006(4) -0.0043(4)
S1 0.02275(16) 0.00997(15) 0.01107(14) -0.00387(10) 0.00229(11) 0.00043(9)

loop_
_atom_type_symbol
_atom_type_description
_atom_type_scat_dispersion_real
_atom_type_scat_dispersion_imag
_atom_type_scat_source
C C 0.0181 0.0091 'International Tables Vol C Tables 4.2.6.8 and 6.1.1.4'
H H 0.0000 0.0000 'International Tables Vol C Tables 4.2.6.8 and 6.1.1.4'
N N 0.0311 0.0180 'International Tables Vol C Tables 4.2.6.8 and 6.1.1.4'
O O 0.0492 0.0322 'International Tables Vol C Tables 4.2.6.8 and 6.1.1.4'
Cl Cl 0.3639 0.7018 'International Tables Vol C Tables 4.2.6.8 and 6.1.1.4'
S S 0.3331 0.5567 'International Tables Vol C Tables 4.2.6.8 and 6.1.1.4'

loop_
_geom_angle_atom_site_label_1
_geom_angle_atom_site_label_2
_geom_angle_atom_site_label_3
_geom_angle_site_symmetry_1
_geom_angle_site_symmetry_3
_geom_angle
N2 C1 N21 . . 114.45(10)
N2 C1 S1 . . 124.94(9)
N21 C1 S1 . . 120.58(8)
N3 C4 N4 . . 121.48(11)
N3 C4 C41 . . 116.36(10)
N4 C4 C41 . . 122.16(10)
N21 C22 C23 . . 109.46(10)
N21 C22 H22A . . 109.8
C23 C22 H22A . . 109.8
N21 C22 H22B . . 109.8
C23 C22 H22B . . 109.8
H22A C22 H22B . . 108.2
O24 C23 C22 . . 110.89(10)
O24 C23 H23A . . 109.5
C22 C23 H23A . . 109.5
O24 C23 H23B . . 109.5
C22 C23 H23B . . 109.5
H23A C23 H23B . . 108.0
O24 C25 C26 . . 111.48(10)
O24 C25 H25A . . 109.3
C26 C25 H25A . . 109.3
O24 C25 H25B . . 109.3
C26 C25 H25B . . 109.3
H25A C25 H25B . . 108.0
N21 C26 C25 . . 109.09(9)
N21 C26 H26A . . 109.9
C25 C26 H26A . . 109.9
N21 C26 H26B . . 109.9
C25 C26 H26B . . 109.9
H26A C26 H26B . . 108.3
N46 C41 C42 . . 123.09(11)
N46 C41 C4 . . 114.22(10)
C42 C41 C4 . . 122.69(11)
C41 C42 C43 . . 117.98(11)
C41 C42 H42 . . 121.0
C43 C42 H42 . . 121.0
C44 C43 C42 . . 119.84(11)
C44 C43 H43 . . 120.1
C42 C43 H43 . . 120.1
C43 C44 C45 . . 116.68(11)
C43 C44 H44 . . 121.7
C45 C44 H44 . . 121.7
N46 C45 C44 . . 125.49(11)
N46 C45 Cl45 . . 115.53(9)
C44 C45 Cl45 . . 118.97(9)
O1M C1M H1M1 . . 109.5
O1M C1M H1M2 . . 109.5
H1M1 C1M H1M2 . . 109.5
O1M C1M H1M3 . . 109.5
H1M1 C1M H1M3 . . 109.5
H1M2 C1M H1M3 . . 109.5
C1 N2 N3 . . 112.50(9)
C4 N3 N2 . . 120.23(10)
C4 N3 H3 . . 120.0(11)
N2 N3 H3 . . 119.5(11)
C4 N4 H4A . . 121.4(11)
C4 N4 H4B . . 119.8(11)
H4A N4 H4B . . 118.5(16)
C1 N21 C22 . . 122.48(10)
C1 N21 C26 . . 119.94(9)
C22 N21 C26 . . 112.53(9)
C45 N46 C41 . . 116.90(10)
C25 O24 C23 . . 110.38(9)
C1M O1M H2M . . 109.2(15)

loop_
_geom_bond_atom_site_label_1
_geom_bond_atom_site_label_2
_geom_bond_site_symmetry_2
_geom_bond_distance
C1 N2 . 1.3276(15)
C1 N21 . 1.3715(15)
C1 S1 . 1.7349(12)
C4 N3 . 1.3106(15)
C4 N4 . 1.3233(15)
C4 C41 . 1.4873(15)
C22 N21 . 1.4613(14)
C22 C23 . 1.5144(16)
C22 H22A . 0.9700
C22 H22B . 0.9700
C23 O24 . 1.4351(14)
C23 H23A . 0.9700
C23 H23B . 0.9700
C25 O24 . 1.4335(14)
C25 C26 . 1.5137(16)
C25 H25A . 0.9700
C25 H25B . 0.9700
C26 N21 . 1.4640(14)
C26 H26A . 0.9700
C26 H26B . 0.9700
C41 N46 . 1.3475(16)
C41 C42 . 1.3888(16)
C42 C43 . 1.3937(17)
C42 H42 . 0.9300
C43 C44 . 1.3815(19)
C43 H43 . 0.9300
C44 C45 . 1.3922(17)
C44 H44 . 0.9300
C45 N46 . 1.3141(16)
C45 Cl45 . 1.7448(12)
C1M O1M . 1.4202(16)
C1M H1M1 . 0.9600
C1M H1M2 . 0.9600
C1M H1M3 . 0.9600
N2 N3 . 1.3762(13)
N3 H3 . 0.865(18)
N4 H4A . 0.875(17)
N4 H4B . 0.863(18)
O1M H2M . 0.77(2)

loop_
_geom_hbond_atom_site_label_D
_geom_hbond_atom_site_label_H
_geom_hbond_atom_site_label_A
_geom_hbond_site_symmetry_A
_geom_hbond_distance_DH
_geom_hbond_distance_HA
_geom_hbond_distance_DA
_geom_hbond_angle_DHA
O1M H2M S1 2_545 0.77(2) 2.52(2) 3.2925(10) 172.1(19)
N4 H4B O1M . 0.863(18) 2.087(18) 2.8808(14) 152.6(16)
N4 H4A O24 4_566 0.875(17) 1.987(18) 2.8487(13) 168.3(16)
N3 H3 S1 . 0.865(18) 2.376(16) 2.8521(10) 115.0(13)
N3 H3 N46 . 0.870(18) 2.260(17) 2.6267(12) 105.3(13)

loop_
_geom_torsion_atom_site_label_1
_geom_torsion_atom_site_label_2
_geom_torsion_atom_site_label_3
_geom_torsion_atom_site_label_4
_geom_torsion_site_symmetry_1
_geom_torsion_site_symmetry_2
_geom_torsion_site_symmetry_3
_geom_torsion_site_symmetry_4
_geom_torsion
N21 C22 C23 O24 . . . . -56.73(13)
O24 C25 C26 N21 . . . . 56.31(13)
N3 C4 C41 N46 . . . . 6.08(14)
N4 C4 C41 N46 . . . . -173.93(10)
N3 C4 C41 C42 . . . . -173.16(10)
N4 C4 C41 C42 . . . . 6.82(17)
N46 C41 C42 C43 . . . . 2.06(17)
C4 C41 C42 C43 . . . . -178.76(10)
C41 C42 C43 C44 . . . . -1.12(17)
C42 C43 C44 C45 . . . . -0.39(17)
C43 C44 C45 N46 . . . . 1.21(18)
C43 C44 C45 Cl45 . . . . -178.57(9)
N21 C1 N2 N3 . . . . -176.70(9)
S1 C1 N2 N3 . . . . 1.36(14)
N4 C4 N3 N2 . . . . -1.60(16)
C41 C4 N3 N2 . . . . 178.39(9)
C1 N2 N3 C4 . . . . -176.18(10)
N2 C1 N21 C22 . . . . -157.18(11)
S1 C1 N21 C22 . . . . 24.66(15)
N2 C1 N21 C26 . . . . -4.20(16)
S1 C1 N21 C26 . . . . 177.65(9)
C23 C22 N21 C1 . . . . -149.93(11)
C23 C22 N21 C26 . . . . 55.29(13)
C25 C26 N21 C1 . . . . 149.67(11)
C25 C26 N21 C22 . . . . -54.84(13)
C44 C45 N46 C41 . . . . -0.38(17)
Cl45 C45 N46 C41 . . . . 179.42(8)
C42 C41 N46 C45 . . . . -1.32(16)
C4 C41 N46 C45 . . . . 179.44(10)
C26 C25 O24 C23 . . . . -59.41(13)
C22 C23 O24 C25 . . . . 59.33(13)

_cod_database_fobs_code 2022360
